data_7021626
loop_
_publ_author_name
'Mishra, Shashank'
'Jeanneau, Erwann'
'Bulin, Anne-Laure'
'Ledoux, Gilles'
'Jouguet, Bernadette'
'Amans, David'
'Belsky, Andrei'
'Daniele, St\'ephane'
'Dujardin, Christophe'

_publ_section_title
;
 A molecular precursor approach to monodisperse scintillating CeF3
 nanocrystals.
;
_journal_issue 35
_journal_name_full 'Dalton transactions (Cambridge, England : 2003)'
_journal_page_first 12633
_journal_page_last 12643
_journal_paper_doi 10.1039/c3dt50605c
_journal_volume 42
_journal_year 2013
_chemical_formula_moiety 'C12 H14 Ce1 F9 N2 O8'
_chemical_formula_sum 'C12 H14 Ce F9 N2 O8'
_chemical_formula_weight 625.35
_space_group_IT_number 14
_symmetry_cell_setting monoclinic
_symmetry_space_group_name_Hall '-P 2yn'
_symmetry_space_group_name_H-M 'P 1 21/n 1'
_atom_sites_solution_hydrogens difmap
_atom_sites_solution_primary direct
_audit_creation_date 11-12-08
_audit_creation_method CRYSTALS_ver_14.23
_cell_angle_alpha 90
_cell_angle_beta 95.306(6)
_cell_angle_gamma 90
_cell_formula_units_Z 4
_cell_length_a 8.9797(6)
_cell_length_b 12.0517(7)
_cell_length_c 19.0090(10)
_cell_measurement_reflns_used 12965
_cell_measurement_temperature 110
_cell_measurement_theta_max 29.4111
_cell_measurement_theta_min 3.3741
_cell_volume 2048.4(2)
_computing_cell_refinement
;
CrysAlisPro, Agilent Technologies,
Version 1.171.35.19 (release 27-10-2011 CrysAlis171 .NET)
(compiled Oct 27 2011,15:02:11)
;
_computing_data_collection
;
CrysAlisPro, Agilent Technologies,
Version 1.171.35.19 (release 27-10-2011 CrysAlis171 .NET)
(compiled Oct 27 2011,15:02:11)
;
_computing_data_reduction
;
CrysAlisPro, Agilent Technologies,
Version 1.171.35.19 (release 27-10-2011 CrysAlis171 .NET)
(compiled Oct 27 2011,15:02:11)
;
_computing_molecular_graphics 'CAMERON (Watkin et al., 1996)'
_computing_publication_material 'CRYSTALS (Betteridge et al., 2003)'
_computing_structure_refinement 'CRYSTALS (Betteridge et al., 2003)'
_computing_structure_solution 'SIR97 (Altomare et al., 1999)'
_diffrn_ambient_temperature 110
_diffrn_detector_area_resol_mean 10.4685
_diffrn_measured_fraction_theta_full 0.987
_diffrn_measured_fraction_theta_max 0.919
_diffrn_measurement_device_type 'Xcalibur, Atlas, Gemini ultra'
_diffrn_measurement_method \w
_diffrn_radiation_monochromator graphite
_diffrn_radiation_source 'Enhance (Mo) X-ray Source'
_diffrn_radiation_type 'Mo K\a'
_diffrn_radiation_wavelength 0.7107
_diffrn_reflns_av_R_equivalents 0.047
_diffrn_reflns_limit_h_max 12
_diffrn_reflns_limit_h_min -11
_diffrn_reflns_limit_k_max 16
_diffrn_reflns_limit_k_min -16
_diffrn_reflns_limit_l_max 25
_diffrn_reflns_limit_l_min -25
_diffrn_reflns_number 28316
_diffrn_reflns_theta_full 25.053
_diffrn_reflns_theta_max 29.474
_diffrn_reflns_theta_min 3.381
_diffrn_standards_number 0
_exptl_absorpt_coefficient_mu 2.345
_exptl_absorpt_correction_T_max 0.681
_exptl_absorpt_correction_T_min 0.452
_exptl_absorpt_correction_type analytical
_exptl_absorpt_process_details
;
CrysAlisPro, Agilent Technologies,
Version 1.171.35.19 (release 27-10-2011 CrysAlis171 .NET)
(compiled Oct 27 2011,15:02:11)
Analytical numeric absorption correction using a multifaceted crystal
model based on expressions derived by R.C. Clark & J.S. Reid.
(Clark, R. C. & Reid, J. S. (1995). Acta Cryst. A51, 887-897)
;
_exptl_crystal_colour colorless
_exptl_crystal_density_diffrn 2.028
_exptl_crystal_density_method 'not measured'
_exptl_crystal_description block
_exptl_crystal_F_000 1212
_exptl_crystal_size_max 0.430
_exptl_crystal_size_mid 0.272
_exptl_crystal_size_min 0.197
_refine_diff_density_max 1.74
_refine_diff_density_min -1.74
_refine_ls_extinction_coef 66(6)
_refine_ls_extinction_method 'Larson (1970), Equation 22'
_refine_ls_goodness_of_fit_ref 0.9581
_refine_ls_hydrogen_treatment constr
_refine_ls_matrix_type full
_refine_ls_number_parameters 290
_refine_ls_number_reflns 5251
_refine_ls_number_restraints 0
_refine_ls_R_factor_all 0.0443
_refine_ls_R_factor_gt 0.0406
_refine_ls_shift/su_max 0.0013850
_refine_ls_shift/su_mean 0.0000218
_refine_ls_structure_factor_coef Fsqd
_refine_ls_weighting_details
;
Method, part 1, Chebychev polynomial, (Watkin, 1994, Prince, 1982)
[weight] = 1.0/[A~0~*T~0~(x)+A~1~*T~1~(x) ... +A~n-1~]*T~n-1~(x)]
where A~i~ are the Chebychev coefficients listed below and x= Fcalc/Fmax
Method = Robust Weighting (Prince, 1982)
W = [weight] * [1-(deltaF/6*sigmaF)^2^]^2^
A~i~ are:
0.350E+04 0.572E+04 0.371E+04 0.168E+04 427.
;
_refine_ls_weighting_scheme calc
_refine_ls_wR_factor_all 0.1074
_refine_ls_wR_factor_gt 0.1003
_refine_ls_wR_factor_ref 0.1074
_reflns_limit_h_max 12
_reflns_limit_h_min -12
_reflns_limit_k_max 16
_reflns_limit_k_min 0
_reflns_limit_l_max 25
_reflns_limit_l_min 0
_reflns_number_gt 4819
_reflns_number_total 5251
_reflns_threshold_expression I>2.0\s(I)
_oxford_diffrn_Wilson_B_factor 0.00
_oxford_diffrn_Wilson_scale 0.00
_oxford_refine_ls_r_factor_ref 0.0443
_oxford_refine_ls_scale 3.50(5)
_oxford_reflns_number_all 5251
_oxford_reflns_threshold_expression_ref I>-10.0\s(I)
_oxford_structure_analysis_title 'smrb03 in P 1 21/n 1'
_cod_data_source_file c3dt50605c.txt
_cod_data_source_block complex3
_cod_depositor_comments
;
The following automatic conversions were performed:

'_symmetry_cell_setting' value 'Monoclinic' changed to 'monoclinic'
according to /home/saulius/struct/CIF-dictionaries/cif_core.dic
dictionary named 'cif_core.dic' version 2.4.2 from
2011-04-26.

'_atom_sites_solution_primary' value 'Direct' changed to
'direct' according to
/home/saulius/struct/CIF-dictionaries/cif_core.dic dictionary named
'cif_core.dic' version 2.4.2 from 2011-04-26.

Automatic conversion script
Id: cif_fix_values 1891 2012-01-12 08:04:46Z andrius 
;
_cod_original_sg_symbol_H-M 'P 1 21/n 1 '
_cod_original_formula_sum 'C12 H14 Ce1 F9 N2 O8'
_cod_database_code 7021626

loop_
_symmetry_equiv_pos_as_xyz
x,y,z
-x,-y,-z
-x+1/2,y+1/2,-z+1/2
x+1/2,-y+1/2,z+1/2

loop_
_atom_site_label
_atom_site_type_symbol
_atom_site_fract_x
_atom_site_fract_y
_atom_site_fract_z
_atom_site_U_iso_or_equiv
_atom_site_occupancy
_atom_site_adp_type
_atom_site_refinement_flags_posn
F1 F -0.0269(6) 0.1402(3) 0.5119(3) 0.0922 1.0000 Uani .
F2 F 0.1229(6) 0.1757(3) 0.4372(2) 0.0632 1.0000 Uani .
F3 F 0.1838(7) 0.2059(4) 0.5433(3) 0.1163 1.0000 Uani .
F4 F 0.8089(4) 0.4189(3) 0.3371(2) 0.0516 1.0000 Uani .
F5 F 0.8716(4) 0.5853(4) 0.36410(18) 0.0510 1.0000 Uani .
F6 F 0.7253(3) 0.5515(4) 0.27146(15) 0.0457 1.0000 Uani .
F7 F 0.3477(4) 0.8182(3) 0.6067(2) 0.0533 1.0000 Uani .
F8 F 0.5699(4) 0.8757(3) 0.5998(2) 0.0497 1.0000 Uani .
F9 F 0.4036(5) 0.8987(3) 0.51245(19) 0.0537 1.0000 Uani .
C1 C 0.1882(4) 0.7760(3) 0.3559(2) 0.0204 1.0000 Uani .
C2 C 0.0161(5) 0.7973(4) 0.2520(2) 0.0285 1.0000 Uani .
C3 C 0.0812(6) 0.9579(4) 0.3328(3) 0.0339 1.0000 Uani .
C4 C 0.1062(5) 0.4411(3) 0.2594(2) 0.0216 1.0000 Uani .
C5 C -0.0651(6) 0.3586(5) 0.1683(2) 0.0361 1.0000 Uani .
C6 C 0.0425(6) 0.2491(4) 0.2720(3) 0.0324 1.0000 Uani .
C7 C 0.0114(4) 0.3326(3) 0.48870(19) 0.0162 1.0000 Uani .
C8 C 0.0715(5) 0.2125(3) 0.4948(2) 0.0257 1.0000 Uani .
C9 C 0.6236(5) 0.5287(3) 0.3833(2) 0.0157 1.0000 Uani .
C10 C 0.7585(5) 0.5240(4) 0.3392(2) 0.0250 1.0000 Uani .
C11 C 0.4937(4) 0.7129(3) 0.5332(2) 0.0154 1.0000 Uani .
C12 C 0.4550(5) 0.8289(4) 0.5620(2) 0.0279 1.0000 Uani .
O1 O 0.2097(3) 0.6753(2) 0.34300(15) 0.0220 1.0000 Uani .
O2 O 0.1912(3) 0.4413(3) 0.31440(16) 0.0247 1.0000 Uani .
O3 O 0.0863(3) 0.3966(2) 0.45478(16) 0.0225 1.0000 Uani .
O4 O 0.4996(3) 0.5444(2) 0.35172(15) 0.0184 1.0000 Uani .
O5 O 0.4249(3) 0.6888(2) 0.47505(15) 0.0198 1.0000 Uani .
O6 O -0.1042(3) 0.3495(2) 0.51840(16) 0.0213 1.0000 Uani .
O7 O 0.6553(4) 0.5130(2) 0.44807(16) 0.0221 1.0000 Uani .
O8 O 0.5830(3) 0.6582(2) 0.57217(14) 0.0196 1.0000 Uani .
Ce1 Ce 0.28079(2) 0.524310(16) 0.427451(10) 0.0133 1.0000 Uani .
N1 N 0.0996(4) 0.8406(3) 0.31545(18) 0.0222 1.0000 Uani .
H23 H -0.0853 0.8216 0.2506 0.0442 1.0000 Uiso R
H22 H 0.0193 0.7179 0.2529 0.0446 1.0000 Uiso R
H21 H 0.0602 0.8240 0.2103 0.0441 1.0000 Uiso R
H33 H 0.1083 1.0028 0.2940 0.0514 1.0000 Uiso R
H32 H -0.0206 0.9719 0.3417 0.0511 1.0000 Uiso R
H31 H 0.1453 0.9764 0.3745 0.0510 1.0000 Uiso R
H11 H 0.2374 0.8069 0.3966 0.0251 1.0000 Uiso R
N2 N 0.0329(4) 0.3542(3) 0.23360(17) 0.0212 1.0000 Uani .
H63 H 0.0530 0.1896 0.2390 0.0502 1.0000 Uiso R
H62 H -0.0465 0.2374 0.2952 0.0499 1.0000 Uiso R
H61 H 0.1292 0.2501 0.3070 0.0504 1.0000 Uiso R
H53 H -0.1639 0.3346 0.1772 0.0548 1.0000 Uiso R
H52 H -0.0698 0.4329 0.1500 0.0554 1.0000 Uiso R
H51 H -0.0271 0.3107 0.1330 0.0547 1.0000 Uiso R
H41 H 0.0951 0.5068 0.2339 0.0260 1.0000 Uiso R

loop_
_atom_site_aniso_label
_atom_site_aniso_U_11
_atom_site_aniso_U_22
_atom_site_aniso_U_33
_atom_site_aniso_U_23
_atom_site_aniso_U_13
_atom_site_aniso_U_12
F1 0.093(3) 0.0233(16) 0.176(5) 0.023(2) 0.093(4) 0.0116(19)
F2 0.114(3) 0.0270(16) 0.056(2) 0.0016(15) 0.051(2) 0.0236(19)
F3 0.150(5) 0.063(3) 0.117(4) -0.027(3) -0.092(4) 0.065(3)
F4 0.0452(19) 0.052(2) 0.061(2) -0.0079(17) 0.0215(16) 0.0192(16)
F5 0.0323(16) 0.079(3) 0.0424(18) -0.0147(18) 0.0103(13) -0.0269(17)
F6 0.0299(15) 0.090(3) 0.0181(13) 0.0100(15) 0.0082(11) 0.0024(17)
F7 0.058(2) 0.050(2) 0.055(2) -0.0141(17) 0.0238(17) 0.0168(17)
F8 0.053(2) 0.0270(15) 0.065(2) -0.0234(15) -0.0198(17) 0.0031(14)
F9 0.088(3) 0.0220(14) 0.0468(19) -0.0011(13) -0.0195(18) 0.0187(16)
C1 0.0213(18) 0.0216(17) 0.0187(17) 0.0034(14) 0.0049(14) 0.0013(15)
C2 0.029(2) 0.028(2) 0.027(2) 0.0069(17) -0.0049(17) 0.0034(17)
C3 0.047(3) 0.0193(18) 0.036(3) 0.0050(18) 0.007(2) 0.013(2)
C4 0.0211(18) 0.0211(18) 0.0225(18) -0.0006(15) 0.0017(14) -0.0018(15)
C5 0.031(2) 0.051(3) 0.025(2) -0.008(2) -0.0071(18) -0.005(2)
C6 0.047(3) 0.0198(19) 0.031(2) -0.0041(17) 0.010(2) -0.0043(18)
C7 0.0148(16) 0.0155(14) 0.0179(16) -0.0005(13) -0.0014(12) 0.0012(13)
C8 0.032(2) 0.0188(18) 0.028(2) 0.0042(16) 0.0131(17) 0.0084(16)
C9 0.0186(18) 0.0156(16) 0.0130(16) -0.0002(11) 0.0027(13) 0.0015(12)
C10 0.0175(19) 0.040(3) 0.0177(19) -0.0021(15) 0.0021(15) -0.0006(15)
C11 0.0157(16) 0.0104(14) 0.0196(16) -0.0026(13) 0.0002(13) -0.0002(12)
C12 0.036(2) 0.0178(18) 0.028(2) -0.0064(16) -0.0051(17) 0.0076(17)
O1 0.0283(15) 0.0175(12) 0.0205(13) 0.0046(11) 0.0039(11) 0.0048(11)
O2 0.0249(15) 0.0270(15) 0.0215(14) -0.0023(12) -0.0024(11) -0.0028(12)
O3 0.0183(13) 0.0230(13) 0.0270(15) 0.0025(12) 0.0059(11) -0.0035(11)
O4 0.0151(12) 0.0219(12) 0.0184(13) 0.0031(11) 0.0019(10) -0.0001(10)
O5 0.0200(13) 0.0192(13) 0.0202(13) 0.0018(10) 0.0019(10) -0.0010(10)
O6 0.0168(12) 0.0204(13) 0.0278(14) -0.0009(11) 0.0083(11) 0.0019(10)
O7 0.0279(16) 0.0221(14) 0.0159(13) 0.0006(10) 0.0008(11) 0.0005(11)
O8 0.0201(13) 0.0194(13) 0.0187(12) -0.0014(10) -0.0007(10) 0.0011(10)
Ce1 0.01352(13) 0.01375(13) 0.01284(13) 0.00019(6) 0.00150(8) 0.00034(6)
N1 0.0254(17) 0.0199(15) 0.0215(16) 0.0048(13) 0.0031(13) 0.0042(13)
N2 0.0235(16) 0.0237(16) 0.0164(14) -0.0032(13) 0.0013(12) -0.0005(13)

loop_
_atom_type_symbol
_atom_type_scat_dispersion_real
_atom_type_scat_dispersion_imag
_atom_type_scat_Cromer_Mann_a1
_atom_type_scat_Cromer_Mann_b1
_atom_type_scat_Cromer_Mann_a2
_atom_type_scat_Cromer_Mann_b2
_atom_type_scat_Cromer_Mann_a3
_atom_type_scat_Cromer_Mann_b3
_atom_type_scat_Cromer_Mann_a4
_atom_type_scat_Cromer_Mann_b4
_atom_type_scat_Cromer_Mann_c
_atom_type_scat_source
C 0.0033 0.0016 2.3100 20.8439 1.0200 10.2075 1.5886 0.5687 0.8650 51.6512 0.2156 'International Tables Vol C 4.2.6.8 and 6.1.1.4'
H 0.0000 0.0000 0.4930 10.5109 0.3229 26.1257 0.1402 3.1424 0.0408 57.7998 0.0030 'International Tables Vol C 4.2.6.8 and 6.1.1.4'
F 0.0171 0.0103 3.5392 10.2825 2.6412 4.2944 1.5170 0.2615 1.0243 26.1476 0.2776 'International Tables Vol C 4.2.6.8 and 6.1.1.4'
Ce -0.2486 2.6331 21.1671 2.8122 19.7695 0.2268 11.8513 17.6083 3.3305 127.1130 1.8626 'International Tables Vol C 4.2.6.8 and 6.1.1.4'
O 0.0106 0.0060 3.0485 13.2771 2.2868 5.7011 1.5463 0.3239 0.8670 32.9089 0.2508 'International Tables Vol C 4.2.6.8 and 6.1.1.4'
N 0.0061 0.0033 12.2126 0.0057 3.1322 9.8933 2.0125 28.9975 1.1663 0.5826 -11.5290 'International Tables Vol C 4.2.6.8 and 6.1.1.4'

loop_
_geom_angle_atom_site_label_1
_geom_angle_site_symmetry_1
_geom_angle_atom_site_label_2
_geom_angle_atom_site_label_3
_geom_angle_site_symmetry_3
_geom_angle
_geom_angle_publ_flag
O1 . C1 N1 . 123.7(4) yes
O1 . C1 H11 . 118.5 no
N1 . C1 H11 . 117.7 no
N1 . C2 H23 . 109.2 no
N1 . C2 H22 . 109.3 no
H23 . C2 H22 . 109.5 no
N1 . C2 H21 . 109.8 no
H23 . C2 H21 . 109.6 no
H22 . C2 H21 . 109.4 no
N1 . C3 H33 . 109.1 no
N1 . C3 H32 . 109.8 no
H33 . C3 H32 . 110.4 no
N1 . C3 H31 . 109.7 no
H33 . C3 H31 . 109.1 no
H32 . C3 H31 . 108.6 no
O2 . C4 N2 . 124.6(4) yes
O2 . C4 H41 . 118.0 no
N2 . C4 H41 . 117.4 no
N2 . C5 H53 . 109.6 no
N2 . C5 H52 . 110.2 no
H53 . C5 H52 . 109.5 no
N2 . C5 H51 . 110.2 no
H53 . C5 H51 . 109.4 no
H52 . C5 H51 . 108.0 no
N2 . C6 H63 . 108.9 no
N2 . C6 H62 . 110.2 no
H63 . C6 H62 . 109.0 no
N2 . C6 H61 . 109.7 no
H63 . C6 H61 . 109.4 no
H62 . C6 H61 . 109.5 no
C8 . C7 O3 . 114.7(3) yes
C8 . C7 O6 . 114.8(3) yes
O3 . C7 O6 . 130.4(4) yes
C7 . C8 F2 . 113.7(4) yes
C7 . C8 F1 . 113.9(4) yes
F2 . C8 F1 . 106.4(5) yes
C7 . C8 F3 . 110.6(4) yes
F2 . C8 F3 . 105.2(5) yes
F1 . C8 F3 . 106.3(5) yes
C10 . C9 O4 . 117.5(4) yes
C10 . C9 O7 . 114.4(4) yes
O4 . C9 O7 . 128.1(4) yes
C9 . C10 F4 . 109.5(4) yes
C9 . C10 F6 . 113.6(4) yes
F4 . C10 F6 . 104.5(4) yes
C9 . C10 F5 . 113.9(4) yes
F4 . C10 F5 . 106.9(4) yes
F6 . C10 F5 . 107.8(4) yes
C12 . C11 O5 . 114.4(3) yes
C12 . C11 O8 . 115.1(3) yes
O5 . C11 O8 . 130.4(3) yes
C11 . C12 F7 . 109.5(4) yes
C11 . C12 F8 . 112.7(4) yes
F7 . C12 F8 . 105.4(4) yes
C11 . C12 F9 . 113.5(4) yes
F7 . C12 F9 . 106.7(4) yes
F8 . C12 F9 . 108.6(4) yes
C1 . O1 Ce1 . 128.3(3) yes
C4 . O2 Ce1 . 150.9(3) yes
C7 . O3 Ce1 . 160.5(3) yes
C9 . O4 Ce1 . 114.8(2) yes
C11 . O5 Ce1 . 134.8(2) yes
Ce1 2_566 O6 C7 . 151.5(3) yes
Ce1 2_666 O7 C9 . 177.9(3) yes
Ce1 2_666 O8 C11 . 139.4(2) yes
O4 . Ce1 O8 2_666 71.64(9) yes
O4 . Ce1 O5 . 74.24(9) yes
O8 2_666 Ce1 O5 . 117.30(9) yes
O4 . Ce1 O6 2_566 136.80(9) yes
O8 2_666 Ce1 O6 2_566 149.47(9) yes
O5 . Ce1 O6 2_566 72.11(9) yes
O4 . Ce1 O1 . 74.34(9) yes
O8 2_666 Ce1 O1 . 137.89(9) yes
O5 . Ce1 O1 . 75.18(9) yes
O6 2_566 Ce1 O1 . 71.48(10) yes
O4 . Ce1 O2 . 75.55(10) yes
O8 2_666 Ce1 O2 . 76.38(10) yes
O5 . Ce1 O2 . 139.87(10) yes
O6 2_566 Ce1 O2 . 116.39(10) yes
O1 . Ce1 O2 . 71.66(10) yes
O4 . Ce1 O7 2_666 116.29(10) yes
O8 2_666 Ce1 O7 2_666 76.34(9) yes
O5 . Ce1 O7 2_666 74.05(10) yes
O6 2_566 Ce1 O7 2_666 79.17(10) yes
O1 . Ce1 O7 2_666 142.58(10) yes
O4 . Ce1 O3 . 142.16(10) yes
O8 2_666 Ce1 O3 . 78.67(10) yes
O5 . Ce1 O3 . 142.10(10) yes
O6 2_566 Ce1 O3 . 78.45(10) yes
O1 . Ce1 O3 . 117.36(10) yes
O2 . Ce1 O7 2_666 144.37(10) yes
O2 . Ce1 O3 . 75.06(10) yes
O7 2_666 Ce1 O3 . 77.46(10) yes
C3 . N1 C2 . 118.1(4) yes
C3 . N1 C1 . 121.1(4) yes
C2 . N1 C1 . 120.7(4) yes
C6 . N2 C5 . 117.4(4) yes
C6 . N2 C4 . 120.2(4) yes
C5 . N2 C4 . 122.3(4) yes

loop_
_geom_bond_atom_site_label_1
_geom_bond_atom_site_label_2
_geom_bond_site_symmetry_2
_geom_bond_distance
_geom_bond_publ_flag
F1 C8 . 1.303(6) yes
F2 C8 . 1.306(5) yes
F3 C8 . 1.303(6) yes
F4 C10 . 1.347(6) yes
F5 C10 . 1.309(5) yes
F6 C10 . 1.336(5) yes
F7 C12 . 1.348(6) yes
F8 C12 . 1.327(5) yes
F9 C12 . 1.315(5) yes
C1 O1 . 1.257(5) yes
C1 N1 . 1.310(5) yes
C1 H11 . 0.933 no
C2 N1 . 1.457(6) yes
C2 H23 . 0.955 no
C2 H22 . 0.958 no
C2 H21 . 0.972 no
C3 N1 . 1.464(6) yes
C3 H33 . 0.964 no
C3 H32 . 0.960 no
C3 H31 . 0.963 no
C4 O2 . 1.236(5) yes
C4 N2 . 1.308(5) yes
C4 H41 . 0.929 no
C5 N2 . 1.454(5) yes
C5 H53 . 0.962 no
C5 H52 . 0.961 no
C5 H51 . 0.971 no
C6 N2 . 1.460(6) yes
C6 H63 . 0.964 no
C6 H62 . 0.958 no
C6 H61 . 0.976 no
C7 C8 . 1.546(5) yes
C7 O3 . 1.242(5) yes
C7 O6 . 1.243(5) yes
C9 C10 . 1.537(6) yes
C9 O4 . 1.230(5) yes
C9 O7 . 1.251(5) yes
C11 C12 . 1.552(5) yes
C11 O5 . 1.249(5) yes
C11 O8 . 1.232(5) yes
O1 Ce1 . 2.471(3) yes
O2 Ce1 . 2.439(3) yes
O3 Ce1 . 2.420(3) yes
O4 Ce1 . 2.553(3) yes
O5 Ce1 . 2.492(3) yes
O6 Ce1 2_566 2.488(3) yes
O7 Ce1 2_666 2.425(3) yes
O8 Ce1 2_666 2.516(3) yes

loop_
_geom_hbond_atom_site_label_D
_geom_hbond_atom_site_label_H
_geom_hbond_atom_site_label_A
_geom_hbond_site_symmetry_A
_geom_hbond_angle_DHA
_geom_hbond_distance_DH
_geom_hbond_distance_HA
_geom_hbond_distance_DA
_geom_hbond_publ_flag
C6 H63 O4 3_545 163.27(14) 0.964 2.471 3.406(6) yes
